data_1514726
loop_
_publ_author_name
'Scheetz, Kolbe J.'
'Spaeth, Andrew D.'
'Vorushilov, Alexander S.'
'Powell, Douglas R.'
'Day, Victor W.'
'Barybin, Mikhail V.'

_publ_section_title
;
 The 2,6-dimercaptoazulene motif: efficient synthesis and completely
 regioselective metallation of its 6-mercapto terminus
;
_journal_issue 11
_journal_name_full 'Chemical Science'
_journal_page_first 4267
_journal_paper_doi 10.1039/c3sc51773j
_journal_volume 4
_journal_year 2013
_chemical_formula_moiety 'C16 H16 O4 S'
_chemical_formula_sum 'C16 H16 O4 S'
_chemical_formula_weight 304.35
_chemical_name_common 2-mercapto-1,3-di(ethoxycarbonyl)azulene
_chemical_name_systematic
;
 ?
;
_space_group_IT_number 2
_symmetry_cell_setting triclinic
_symmetry_space_group_name_Hall '-P 1'
_symmetry_space_group_name_H-M 'P -1'
_atom_sites_solution_hydrogens geom
_atom_sites_solution_primary direct
_atom_sites_solution_secondary difmap
_audit_creation_method SHELXL-97
_cell_angle_alpha 109.364(2)
_cell_angle_beta 106.530(3)
_cell_angle_gamma 98.626(2)
_cell_formula_units_Z 4
_cell_length_a 10.8453(14)
_cell_length_b 12.1730(15)
_cell_length_c 12.2364(15)
_cell_measurement_reflns_used 2370
_cell_measurement_temperature 100(2)
_cell_measurement_theta_max 28.64
_cell_measurement_theta_min 2.76
_cell_volume 1406.8(3)
_computing_cell_refinement 'Bruker SAINT'
_computing_data_collection 'Bruker SMART'
_computing_data_reduction 'Bruker SAINT'
_computing_molecular_graphics 'Bruker SHELXTL'
_computing_publication_material 'Bruker SHELXTL'
_computing_structure_refinement 'Bruker SHELXTL'
_computing_structure_solution 'Bruker SHELXTL'
_diffrn_ambient_temperature 100(2)
_diffrn_measured_fraction_theta_full 0.994
_diffrn_measured_fraction_theta_max 0.994
_diffrn_measurement_device_type 'Bruker SMART APEX CCD area detector'
_diffrn_measurement_method 'phi and omega scans'
_diffrn_radiation_monochromator graphite
_diffrn_radiation_source 'fine-focus sealed tube'
_diffrn_radiation_type MoK\a
_diffrn_radiation_wavelength 0.71073
_diffrn_reflns_av_R_equivalents 0.0395
_diffrn_reflns_av_sigmaI/netI 0.0587
_diffrn_reflns_limit_h_max 13
_diffrn_reflns_limit_h_min -13
_diffrn_reflns_limit_k_max 14
_diffrn_reflns_limit_k_min -15
_diffrn_reflns_limit_l_max 15
_diffrn_reflns_limit_l_min -15
_diffrn_reflns_number 12191
_diffrn_reflns_theta_full 26.00
_diffrn_reflns_theta_max 26.00
_diffrn_reflns_theta_min 2.76
_diffrn_standards_decay_% 0.00
_exptl_absorpt_coefficient_mu 0.243
_exptl_absorpt_correction_T_max 1.000
_exptl_absorpt_correction_T_min 0.912
_exptl_absorpt_correction_type multi-scan
_exptl_absorpt_process_details 'SADABS (2000)'
_exptl_crystal_colour Red-orange
_exptl_crystal_density_diffrn 1.437
_exptl_crystal_density_method 'not measured'
_exptl_crystal_description 'Square plate'
_exptl_crystal_F_000 640
_exptl_crystal_size_max 0.17
_exptl_crystal_size_mid 0.17
_exptl_crystal_size_min 0.10
_refine_diff_density_max 0.655
_refine_diff_density_min -0.313
_refine_diff_density_rms 0.077
_refine_ls_extinction_method none
_refine_ls_goodness_of_fit_ref 0.960
_refine_ls_hydrogen_treatment mixed
_refine_ls_matrix_type full
_refine_ls_number_parameters 391
_refine_ls_number_reflns 5491
_refine_ls_number_restraints 0
_refine_ls_restrained_S_all 0.960
_refine_ls_R_factor_all 0.0811
_refine_ls_R_factor_gt 0.0516
_refine_ls_shift/su_max 0.000
_refine_ls_shift/su_mean 0.000
_refine_ls_structure_factor_coef Fsqd
_refine_ls_weighting_details 'calc w=1/[\s^2^(Fo^2^)+(0.0794P)^2^+0.0000P] where P=(Fo^2^+2Fc^2^)/3'
_refine_ls_weighting_scheme calc
_refine_ls_wR_factor_gt 0.1235
_refine_ls_wR_factor_ref 0.1346
_reflns_number_gt 3772
_reflns_number_total 5491
_reflns_threshold_expression >2sigma(I)
_cod_data_source_file c3sc51773j.txt
_cod_data_source_block k94e
_cod_depositor_comments
;
The following automatic conversions were performed:

'_symmetry_cell_setting' value 'Triclinic' changed to 'triclinic'
according to
/usr/data/users/saulius/automatic-downloads/retrospective/RSC/lib/dictionaries/cif_core.dic
dictionary named 'cif_core.dic' version 2.4.2 from 2011-04-26.

Automatic conversion script
Id: cif_fix_values 2281 2013-09-26 08:29:07Z andrius 
;
_cod_original_sg_symbol_H-M P-1
_cod_database_code 1514726

loop_
_symmetry_equiv_pos_as_xyz
'x, y, z'
'-x, -y, -z'

loop_
_atom_site_label
_atom_site_type_symbol
_atom_site_fract_x
_atom_site_fract_y
_atom_site_fract_z
_atom_site_U_iso_or_equiv
_atom_site_adp_type
_atom_site_occupancy
_atom_site_symmetry_multiplicity
_atom_site_calc_flag
_atom_site_refinement_flags
S1 S 0.22237(7) 0.34730(6) 0.86718(6) 0.02488(18) Uani 1 1 d .
H1S H 0.143(3) 0.272(2) 0.877(2) 0.035(8) Uiso 1 1 d .
O1 O 0.57255(16) 0.12209(15) 0.32731(16) 0.0229(4) Uani 1 1 d .
O2 O 0.22996(16) -0.24974(14) 0.27256(15) 0.0220(4) Uani 1 1 d .
O3 O 0.59476(17) 0.29458(15) 0.48352(16) 0.0265(4) Uani 1 1 d .
O4 O 0.11261(17) -0.21375(15) 0.39882(16) 0.0248(4) Uani 1 1 d .
C1 C 0.4329(2) 0.1145(2) 0.4390(2) 0.0190(5) Uani 1 1 d .
C2 C 0.3725(2) -0.0091(2) 0.3676(2) 0.0188(5) Uani 1 1 d .
H2 H 0.3941 -0.0573 0.3006 0.023 Uiso 1 1 calc R
C3 C 0.2756(2) -0.0507(2) 0.4097(2) 0.0190(5) Uani 1 1 d .
C4 C 0.1873(2) 0.0445(2) 0.5765(2) 0.0203(5) Uani 1 1 d .
H4 H 0.1260 -0.0321 0.5491 0.024 Uiso 1 1 calc R
C5 C 0.1776(2) 0.1338(2) 0.6752(2) 0.0223(6) Uani 1 1 d .
H5 H 0.1097 0.1107 0.7043 0.027 Uiso 1 1 calc R
C6 C 0.2547(2) 0.2549(2) 0.7389(2) 0.0195(5) Uani 1 1 d .
C7 C 0.3566(2) 0.3146(2) 0.7123(2) 0.0217(6) Uani 1 1 d .
H7 H 0.3961 0.3976 0.7653 0.026 Uiso 1 1 calc R
C8 C 0.4072(2) 0.2699(2) 0.6206(2) 0.0196(5) Uani 1 1 d .
H8 H 0.4758 0.3273 0.6191 0.024 Uiso 1 1 calc R
C9 C 0.2716(2) 0.0472(2) 0.5100(2) 0.0173(5) Uani 1 1 d .
C10 C 0.3740(2) 0.1536(2) 0.5294(2) 0.0176(5) Uani 1 1 d .
C11 C 0.5398(2) 0.1876(2) 0.4213(2) 0.0201(5) Uani 1 1 d .
C12 C 0.6786(2) 0.1855(2) 0.3022(2) 0.0246(6) Uani 1 1 d .
H12A H 0.7633 0.2153 0.3743 0.030 Uiso 1 1 calc R
H12B H 0.6557 0.2554 0.2855 0.030 Uiso 1 1 calc R
C13 C 0.6930(3) 0.0963(2) 0.1902(2) 0.0293(6) Uani 1 1 d .
H13A H 0.7628 0.1362 0.1691 0.044 Uiso 1 1 calc R
H13B H 0.6081 0.0663 0.1201 0.044 Uiso 1 1 calc R
H13C H 0.7176 0.0284 0.2086 0.044 Uiso 1 1 calc R
C14 C 0.1968(2) -0.1761(2) 0.3625(2) 0.0185(5) Uani 1 1 d .
C15 C 0.1679(3) -0.3776(2) 0.2330(2) 0.0238(6) Uani 1 1 d .
H15A H 0.0696 -0.3952 0.1961 0.029 Uiso 1 1 calc R
H15B H 0.1899 -0.4013 0.3047 0.029 Uiso 1 1 calc R
C16 C 0.2213(3) -0.4459(2) 0.1388(2) 0.0279(6) Uani 1 1 d .
H16A H 0.1826 -0.5329 0.1109 0.042 Uiso 1 1 calc R
H16B H 0.3187 -0.4267 0.1761 0.042 Uiso 1 1 calc R
H16C H 0.1975 -0.4227 0.0677 0.042 Uiso 1 1 calc R
S2 S 0.12645(7) 0.47418(6) 0.62308(6) 0.02575(19) Uani 1 1 d .
H2S H 0.031(3) 0.400(3) 0.622(2) 0.034(8) Uiso 1 1 d .
O21 O 0.44709(16) 0.23496(15) 0.06290(16) 0.0223(4) Uani 1 1 d .
O22 O 0.10650(16) -0.13153(14) 0.02042(15) 0.0207(4) Uani 1 1 d .
O23 O 0.47103(17) 0.41063(15) 0.21557(17) 0.0292(4) Uani 1 1 d .
O24 O -0.00179(17) -0.09265(15) 0.15425(16) 0.0245(4) Uani 1 1 d .
C21 C 0.3164(2) 0.2306(2) 0.1833(2) 0.0196(5) Uani 1 1 d .
C22 C 0.2538(2) 0.1069(2) 0.1134(2) 0.0200(5) Uani 1 1 d .
H22 H 0.2717 0.0575 0.0444 0.024 Uiso 1 1 calc R
C23 C 0.1614(2) 0.0677(2) 0.1610(2) 0.0174(5) Uani 1 1 d .
C24 C 0.0831(2) 0.1653(2) 0.3344(2) 0.0199(5) Uani 1 1 d .
H24 H 0.0231 0.0889 0.3102 0.024 Uiso 1 1 calc R
C25 C 0.0773(2) 0.2572(2) 0.4352(2) 0.0208(5) Uani 1 1 d .
H25 H 0.0142 0.2350 0.4696 0.025 Uiso 1 1 calc R
C26 C 0.1527(2) 0.3789(2) 0.4931(2) 0.0213(5) Uani 1 1 d .
C27 C 0.2513(3) 0.4356(2) 0.4618(2) 0.0237(6) Uani 1 1 d .
H27 H 0.2916 0.5189 0.5132 0.028 Uiso 1 1 calc R
C28 C 0.2991(2) 0.3898(2) 0.3685(2) 0.0212(6) Uani 1 1 d .
H28 H 0.3670 0.4462 0.3648 0.025 Uiso 1 1 calc R
C29 C 0.1627(2) 0.1670(2) 0.2629(2) 0.0179(5) Uani 1 1 d .
C30 C 0.2626(2) 0.2720(2) 0.2777(2) 0.0179(5) Uani 1 1 d .
C31 C 0.4173(2) 0.3029(2) 0.1585(2) 0.0215(6) Uani 1 1 d .
C32 C 0.5430(3) 0.2979(2) 0.0276(3) 0.0267(6) Uani 1 1 d .
H32A H 0.6286 0.3387 0.0985 0.032 Uiso 1 1 calc R
H32B H 0.5090 0.3597 0.0014 0.032 Uiso 1 1 calc R
C33 C 0.5630(3) 0.2048(2) -0.0785(2) 0.0269(6) Uani 1 1 d .
H33A H 0.6253 0.2449 -0.1067 0.040 Uiso 1 1 calc R
H33B H 0.4770 0.1632 -0.1470 0.040 Uiso 1 1 calc R
H33C H 0.5996 0.1458 -0.0506 0.040 Uiso 1 1 calc R
C34 C 0.0803(2) -0.0568(2) 0.1144(2) 0.0183(5) Uani 1 1 d .
C35 C 0.0285(2) -0.2563(2) -0.0311(2) 0.0206(5) Uani 1 1 d .
H35A H -0.0679 -0.2616 -0.0617 0.025 Uiso 1 1 calc R
H35B H 0.0461 -0.2901 0.0332 0.025 Uiso 1 1 calc R
C36 C 0.0680(3) -0.3257(2) -0.1359(2) 0.0251(6) Uani 1 1 d .
H36A H 0.0184 -0.4111 -0.1708 0.038 Uiso 1 1 calc R
H36B H 0.1640 -0.3181 -0.1050 0.038 Uiso 1 1 calc R
H36C H 0.0474 -0.2933 -0.2003 0.038 Uiso 1 1 calc R

loop_
_atom_site_aniso_label
_atom_site_aniso_U_11
_atom_site_aniso_U_22
_atom_site_aniso_U_33
_atom_site_aniso_U_23
_atom_site_aniso_U_13
_atom_site_aniso_U_12
S1 0.0288(4) 0.0163(3) 0.0250(4) 0.0018(3) 0.0134(3) 0.0011(3)
O1 0.0228(9) 0.0186(9) 0.0278(10) 0.0074(8) 0.0146(8) 0.0001(7)
O2 0.0274(10) 0.0088(9) 0.0250(10) 0.0009(7) 0.0132(8) -0.0025(7)
O3 0.0256(10) 0.0164(10) 0.0313(10) 0.0051(8) 0.0115(8) -0.0044(8)
O4 0.0251(10) 0.0182(9) 0.0289(10) 0.0058(8) 0.0145(8) -0.0016(7)
C1 0.0181(12) 0.0151(13) 0.0216(13) 0.0064(11) 0.0063(10) 0.0012(10)
C2 0.0195(13) 0.0160(13) 0.0187(12) 0.0051(10) 0.0073(10) 0.0020(10)
C3 0.0183(12) 0.0142(13) 0.0214(13) 0.0050(11) 0.0063(10) 0.0020(10)
C4 0.0212(13) 0.0127(12) 0.0222(13) 0.0044(10) 0.0063(10) -0.0002(10)
C5 0.0225(13) 0.0167(13) 0.0256(14) 0.0065(11) 0.0103(11) 0.0001(10)
C6 0.0198(13) 0.0149(13) 0.0230(13) 0.0060(11) 0.0090(11) 0.0030(10)
C7 0.0209(13) 0.0135(13) 0.0231(13) 0.0030(11) 0.0042(11) -0.0001(10)
C8 0.0196(13) 0.0124(12) 0.0216(13) 0.0037(10) 0.0064(10) -0.0018(10)
C9 0.0154(12) 0.0132(12) 0.0204(12) 0.0050(10) 0.0057(10) 0.0008(10)
C10 0.0157(12) 0.0133(12) 0.0221(13) 0.0061(10) 0.0069(10) 0.0005(10)
C11 0.0178(13) 0.0188(13) 0.0213(13) 0.0077(11) 0.0057(10) 0.0010(10)
C12 0.0195(13) 0.0215(14) 0.0334(15) 0.0121(12) 0.0122(11) -0.0012(11)
C13 0.0329(15) 0.0271(15) 0.0334(16) 0.0132(13) 0.0195(13) 0.0059(12)
C14 0.0204(13) 0.0132(12) 0.0184(13) 0.0021(10) 0.0068(10) 0.0044(10)
C15 0.0296(14) 0.0076(12) 0.0275(14) 0.0009(11) 0.0122(12) -0.0036(10)
C16 0.0329(15) 0.0147(13) 0.0299(15) 0.0023(11) 0.0134(12) -0.0002(11)
S2 0.0321(4) 0.0177(3) 0.0243(4) 0.0025(3) 0.0138(3) 0.0042(3)
O21 0.0225(9) 0.0160(9) 0.0279(10) 0.0051(8) 0.0150(8) 0.0002(7)
O22 0.0220(9) 0.0110(9) 0.0236(9) 0.0010(7) 0.0109(7) -0.0026(7)
O23 0.0307(10) 0.0158(10) 0.0362(11) 0.0048(8) 0.0164(9) -0.0032(8)
O24 0.0273(10) 0.0151(9) 0.0261(10) 0.0027(8) 0.0143(8) -0.0047(7)
C21 0.0182(12) 0.0139(12) 0.0222(13) 0.0050(10) 0.0054(10) 0.0004(10)
C22 0.0220(13) 0.0164(13) 0.0201(13) 0.0046(10) 0.0092(10) 0.0039(10)
C23 0.0140(12) 0.0143(12) 0.0188(12) 0.0035(10) 0.0042(10) -0.0001(9)
C24 0.0179(12) 0.0136(12) 0.0237(13) 0.0055(11) 0.0058(10) -0.0007(10)
C25 0.0203(13) 0.0171(13) 0.0230(13) 0.0060(11) 0.0086(11) 0.0020(10)
C26 0.0259(13) 0.0181(13) 0.0182(13) 0.0042(10) 0.0086(11) 0.0066(11)
C27 0.0281(14) 0.0114(12) 0.0236(13) 0.0028(11) 0.0065(11) -0.0021(11)
C28 0.0225(13) 0.0131(12) 0.0253(14) 0.0040(11) 0.0117(11) -0.0006(10)
C29 0.0177(12) 0.0143(12) 0.0188(12) 0.0050(10) 0.0056(10) 0.0015(10)
C30 0.0166(12) 0.0129(12) 0.0212(13) 0.0057(10) 0.0060(10) -0.0002(9)
C31 0.0204(13) 0.0178(13) 0.0247(13) 0.0076(11) 0.0078(11) 0.0027(11)
C32 0.0231(14) 0.0228(14) 0.0334(15) 0.0093(12) 0.0149(12) -0.0014(11)
C33 0.0262(14) 0.0241(14) 0.0307(15) 0.0106(12) 0.0136(12) 0.0016(12)
C34 0.0193(13) 0.0159(12) 0.0167(12) 0.0039(10) 0.0062(10) 0.0024(10)
C35 0.0196(13) 0.0107(12) 0.0249(13) 0.0010(10) 0.0092(11) -0.0033(10)
C36 0.0272(14) 0.0139(13) 0.0289(14) 0.0043(11) 0.0104(12) -0.0001(11)

loop_
_atom_type_symbol
_atom_type_description
_atom_type_scat_dispersion_real
_atom_type_scat_dispersion_imag
_atom_type_scat_source
C C 0.0033 0.0016 'International Tables Vol C Tables 4.2.6.8 and 6.1.1.4'
H H 0.0000 0.0000 'International Tables Vol C Tables 4.2.6.8 and 6.1.1.4'
O O 0.0106 0.0060 'International Tables Vol C Tables 4.2.6.8 and 6.1.1.4'
S S 0.1246 0.1234 'International Tables Vol C Tables 4.2.6.8 and 6.1.1.4'

loop_
_geom_angle_atom_site_label_1
_geom_angle_atom_site_label_2
_geom_angle_atom_site_label_3
_geom_angle
C6 S1 H1S 100.4(13)
C11 O1 C12 116.37(19)
C14 O2 C15 114.37(18)
C2 C1 C10 108.3(2)
C2 C1 C11 124.5(2)
C10 C1 C11 127.1(2)
C3 C2 C1 109.7(2)
C3 C2 H2 125.2
C1 C2 H2 125.2
C2 C3 C9 108.8(2)
C2 C3 C14 125.5(2)
C9 C3 C14 125.7(2)
C5 C4 C9 130.8(2)
C5 C4 H4 114.6
C9 C4 H4 114.6
C4 C5 C6 128.7(2)
C4 C5 H5 115.6
C6 C5 H5 115.6
C5 C6 C7 127.8(2)
C5 C6 S1 118.18(19)
C7 C6 S1 114.06(18)
C8 C7 C6 129.2(2)
C8 C7 H7 115.4
C6 C7 H7 115.4
C7 C8 C10 130.3(2)
C7 C8 H8 114.8
C10 C8 H8 114.8
C4 C9 C3 126.9(2)
C4 C9 C10 126.7(2)
C3 C9 C10 106.4(2)
C8 C10 C1 126.7(2)
C8 C10 C9 126.4(2)
C1 C10 C9 106.9(2)
O3 C11 O1 122.9(2)
O3 C11 C1 125.4(2)
O1 C11 C1 111.7(2)
O1 C12 C13 106.9(2)
O1 C12 H12A 110.3
C13 C12 H12A 110.3
O1 C12 H12B 110.3
C13 C12 H12B 110.3
H12A C12 H12B 108.6
C12 C13 H13A 109.5
C12 C13 H13B 109.5
H13A C13 H13B 109.5
C12 C13 H13C 109.5
H13A C13 H13C 109.5
H13B C13 H13C 109.5
O4 C14 O2 122.1(2)
O4 C14 C3 126.2(2)
O2 C14 C3 111.7(2)
O2 C15 C16 107.2(2)
O2 C15 H15A 110.3
C16 C15 H15A 110.3
O2 C15 H15B 110.3
C16 C15 H15B 110.3
H15A C15 H15B 108.5
C15 C16 H16A 109.5
C15 C16 H16B 109.5
H16A C16 H16B 109.5
C15 C16 H16C 109.5
H16A C16 H16C 109.5
H16B C16 H16C 109.5
C26 S2 H2S 98.3(12)
C31 O21 C32 116.38(19)
C34 O22 C35 115.01(18)
C22 C21 C30 108.5(2)
C22 C21 C31 124.6(2)
C30 C21 C31 126.9(2)
C23 C22 C21 109.4(2)
C23 C22 H22 125.3
C21 C22 H22 125.3
C22 C23 C29 108.8(2)
C22 C23 C34 125.0(2)
C29 C23 C34 126.2(2)
C25 C24 C29 130.5(2)
C25 C24 H24 114.8
C29 C24 H24 114.8
C24 C25 C26 128.5(2)
C24 C25 H25 115.8
C26 C25 H25 115.8
C27 C26 C25 127.8(2)
C27 C26 S2 114.03(19)
C25 C26 S2 118.17(19)
C28 C27 C26 130.1(2)
C28 C27 H27 114.9
C26 C27 H27 114.9
C27 C28 C30 129.6(2)
C27 C28 H28 115.2
C30 C28 H28 115.2
C24 C29 C23 126.4(2)
C24 C29 C30 126.8(2)
C23 C29 C30 106.8(2)
C28 C30 C21 126.7(2)
C28 C30 C29 126.8(2)
C21 C30 C29 106.6(2)
O23 C31 O21 122.3(2)
O23 C31 C21 126.1(2)
O21 C31 C21 111.6(2)
O21 C32 C33 107.3(2)
O21 C32 H32A 110.3
C33 C32 H32A 110.3
O21 C32 H32B 110.3
C33 C32 H32B 110.3
H32A C32 H32B 108.5
C32 C33 H33A 109.5
C32 C33 H33B 109.5
H33A C33 H33B 109.5
C32 C33 H33C 109.5
H33A C33 H33C 109.5
H33B C33 H33C 109.5
O24 C34 O22 122.0(2)
O24 C34 C23 125.9(2)
O22 C34 C23 112.0(2)
O22 C35 C36 107.92(19)
O22 C35 H35A 110.1
C36 C35 H35A 110.1
O22 C35 H35B 110.1
C36 C35 H35B 110.1
H35A C35 H35B 108.4
C35 C36 H36A 109.5
C35 C36 H36B 109.5
H36A C36 H36B 109.5
C35 C36 H36C 109.5
H36A C36 H36C 109.5
H36B C36 H36C 109.5

loop_
_geom_bond_atom_site_label_1
_geom_bond_atom_site_label_2
_geom_bond_distance
S1 C6 1.765(3)
S1 H1S 1.23(3)
O1 C11 1.340(3)
O1 C12 1.451(3)
O2 C14 1.346(3)
O2 C15 1.453(3)
O3 C11 1.217(3)
O4 C14 1.217(3)
C1 C2 1.401(3)
C1 C10 1.415(3)
C1 C11 1.464(3)
C2 C3 1.396(3)
C2 H2 0.9500
C3 C9 1.416(3)
C3 C14 1.462(3)
C4 C5 1.375(3)
C4 C9 1.390(3)
C4 H4 0.9500
C5 C6 1.405(3)
C5 H5 0.9500
C6 C7 1.406(3)
C7 C8 1.376(3)
C7 H7 0.9500
C8 C10 1.397(3)
C8 H8 0.9500
C9 C10 1.477(3)
C12 C13 1.506(3)
C12 H12A 0.9900
C12 H12B 0.9900
C13 H13A 0.9800
C13 H13B 0.9800
C13 H13C 0.9800
C15 C16 1.498(3)
C15 H15A 0.9900
C15 H15B 0.9900
C16 H16A 0.9800
C16 H16B 0.9800
C16 H16C 0.9800
S2 C26 1.758(2)
S2 H2S 1.26(3)
O21 C31 1.346(3)
O21 C32 1.446(3)
O22 C34 1.342(3)
O22 C35 1.447(3)
O23 C31 1.216(3)
O24 C34 1.221(3)
C21 C22 1.403(3)
C21 C30 1.420(3)
C21 C31 1.463(3)
C22 C23 1.394(3)
C22 H22 0.9500
C23 C29 1.415(3)
C23 C34 1.462(3)
C24 C25 1.388(3)
C24 C29 1.396(3)
C24 H24 0.9500
C25 C26 1.406(3)
C25 H25 0.9500
C26 C27 1.397(3)
C27 C28 1.374(3)
C27 H27 0.9500
C28 C30 1.403(3)
C28 H28 0.9500
C29 C30 1.469(3)
C32 C33 1.508(3)
C32 H32A 0.9900
C32 H32B 0.9900
C33 H33A 0.9800
C33 H33B 0.9800
C33 H33C 0.9800
C35 C36 1.498(3)
C35 H35A 0.9900
C35 H35B 0.9900
C36 H36A 0.9800
C36 H36B 0.9800
C36 H36C 0.9800

loop_
_geom_hbond_atom_site_label_D
_geom_hbond_atom_site_label_H
_geom_hbond_atom_site_label_A
_geom_hbond_distance_DH
_geom_hbond_distance_HA
_geom_hbond_distance_DA
_geom_hbond_angle_DHA
_geom_hbond_site_symmetry_A
S1 H1S O24 1.23(3) 2.31(3) 3.5043(18) 163.1(19) 2_556
S2 H2S O4 1.26(3) 2.44(3) 3.6632(18) 162.4(18) 2_556

loop_
_geom_torsion_atom_site_label_1
_geom_torsion_atom_site_label_2
_geom_torsion_atom_site_label_3
_geom_torsion_atom_site_label_4
_geom_torsion
C10 C1 C2 C3 0.1(3)
C11 C1 C2 C3 179.4(2)
C1 C2 C3 C9 0.4(3)
C1 C2 C3 C14 -176.5(2)
C9 C4 C5 C6 -1.6(5)
C4 C5 C6 C7 3.2(4)
C4 C5 C6 S1 -177.5(2)
C5 C6 C7 C8 -1.3(4)
S1 C6 C7 C8 179.4(2)
C6 C7 C8 C10 -0.9(5)
C5 C4 C9 C3 179.1(2)
C5 C4 C9 C10 -1.6(4)
C2 C3 C9 C4 178.8(2)
C14 C3 C9 C4 -4.4(4)
C2 C3 C9 C10 -0.7(3)
C14 C3 C9 C10 176.2(2)
C7 C8 C10 C1 -179.0(2)
C7 C8 C10 C9 0.1(4)
C2 C1 C10 C8 178.7(2)
C11 C1 C10 C8 -0.5(4)
C2 C1 C10 C9 -0.5(3)
C11 C1 C10 C9 -179.8(2)
C4 C9 C10 C8 2.0(4)
C3 C9 C10 C8 -178.5(2)
C4 C9 C10 C1 -178.7(2)
C3 C9 C10 C1 0.8(3)
C12 O1 C11 O3 0.0(3)
C12 O1 C11 C1 -179.46(19)
C2 C1 C11 O3 -178.9(2)
C10 C1 C11 O3 0.3(4)
C2 C1 C11 O1 0.6(3)
C10 C1 C11 O1 179.7(2)
C11 O1 C12 C13 -177.3(2)
C15 O2 C14 O4 -6.2(3)
C15 O2 C14 C3 172.33(19)
C2 C3 C14 O4 179.5(2)
C9 C3 C14 O4 3.1(4)
C2 C3 C14 O2 1.0(3)
C9 C3 C14 O2 -175.4(2)
C14 O2 C15 C16 -176.9(2)
C30 C21 C22 C23 -0.2(3)
C31 C21 C22 C23 -178.8(2)
C21 C22 C23 C29 0.4(3)
C21 C22 C23 C34 -178.0(2)
C29 C24 C25 C26 -0.3(5)
C24 C25 C26 C27 0.2(4)
C24 C25 C26 S2 -178.2(2)
C25 C26 C27 C28 0.6(5)
S2 C26 C27 C28 179.0(2)
C26 C27 C28 C30 -0.3(5)
C25 C24 C29 C23 179.9(2)
C25 C24 C29 C30 -0.8(4)
C22 C23 C29 C24 179.0(2)
C34 C23 C29 C24 -2.7(4)
C22 C23 C29 C30 -0.4(3)
C34 C23 C29 C30 177.9(2)
C27 C28 C30 C21 179.9(3)
C27 C28 C30 C29 -1.0(4)
C22 C21 C30 C28 179.2(2)
C31 C21 C30 C28 -2.3(4)
C22 C21 C30 C29 0.0(3)
C31 C21 C30 C29 178.5(2)
C24 C29 C30 C28 1.6(4)
C23 C29 C30 C28 -179.0(2)
C24 C29 C30 C21 -179.2(2)
C23 C29 C30 C21 0.2(3)
C32 O21 C31 O23 -2.5(3)
C32 O21 C31 C21 178.1(2)
C22 C21 C31 O23 178.2(2)
C30 C21 C31 O23 -0.1(4)
C22 C21 C31 O21 -2.4(3)
C30 C21 C31 O21 179.2(2)
C31 O21 C32 C33 178.9(2)
C35 O22 C34 O24 1.2(3)
C35 O22 C34 C23 -179.39(19)
C22 C23 C34 O24 -179.4(2)
C29 C23 C34 O24 2.5(4)
C22 C23 C34 O22 1.2(3)
C29 C23 C34 O22 -176.8(2)
C34 O22 C35 C36 178.72(19)
